data_7044592
loop_
_publ_author_name
'Green, Bradley'
'Renfrew, Anna'
'Glenister, Alexandra'
'Turner, Peter'
'Hambley, Trevor'

_publ_section_title
;
 The influence of the ancillary ligand on the potential of cobalt(III)
 complexes to act as chaperones for hydroxamic acid-based drugs
;
_journal_name_full 'Dalton Transactions'
_journal_paper_doi 10.1039/C7DT03645K
_journal_year 2017
_chemical_formula_sum 'C20 H30 Cl2 Co N5 O10'
_chemical_formula_weight 630.32
_space_group_crystal_system monoclinic
_space_group_IT_number 14
_space_group_name_Hall '-P 2ybc'
_space_group_name_H-M_alt 'P 1 21/c 1'
_symmetry_cell_setting monoclinic
_symmetry_Int_Tables_number 14
_symmetry_space_group_name_Hall '-P 2ybc'
_symmetry_space_group_name_H-M 'P 1 21/c 1'
_atom_sites_solution_hydrogens mixed
_audit_creation_method SHELXL-2016/6
_audit_update_record
;
2017-09-26 deposited with the CCDC.
2017-10-31 downloaded from the CCDC.
;
_cell_angle_alpha 90
_cell_angle_beta 92.7320(10)
_cell_angle_gamma 90
_cell_formula_units_Z 4
_cell_length_a 15.74190(10)
_cell_length_b 17.22010(10)
_cell_length_c 9.39560(10)
_cell_measurement_reflns_used 30968
_cell_measurement_temperature 150(1)
_cell_measurement_theta_max 76.20
_cell_measurement_theta_min 3.80
_cell_volume 2544.04(3)
_computing_cell_refinement
;
CrysAlisPro, Agilent Technologies,
Version 1.171.36.24a (release 19-12-2012 CrysAlis171 .NET)
(compiled Dec 19 2012,11:08:27)
;
_computing_data_collection
;
CrysAlisPro, Agilent Technologies,
Version 1.171.36.24a (release 19-12-2012 CrysAlis171 .NET)
(compiled Dec 19 2012,11:08:27)
;
_computing_data_reduction
;
CrysAlisPro, Agilent Technologies,
Version 1.171.36.24a (release 19-12-2012 CrysAlis171 .NET)
(compiled Dec 19 2012,11:08:27)
;
_computing_molecular_graphics
;
  OLEX2 (Dolomanov,O.V.et al., 2009)
  shelXle (H\"ubschle,C.B., et al., 2011) 
;
_computing_publication_material
;    
  WinGX (Farrugia, 1999)
;
_computing_structure_refinement 'SHELXL-2016/6 (Sheldrick, 2016)'
_computing_structure_solution 'SIR97 (Altomare, et. al. 1997)'
_diffrn_ambient_temperature 150(1)
_diffrn_crystal_treatment
;
attached with Exxon Paratone N, to a short length 
of fibre supported on a thin piece of copper wire 
inserted in a copper mounting pin.  The crystal was 
quenched in a cold nitrogen gas stream from an 
Oxford Cryosystems Cryostream. 
;
_diffrn_detector_area_resol_mean 10.5861
_diffrn_measured_fraction_theta_full 1.000
_diffrn_measured_fraction_theta_max 0.997
_diffrn_measurement_device_type 'SuperNova, Dual, Cu at zero, Atlas'
_diffrn_measurement_method \w
_diffrn_radiation_monochromator mirror
_diffrn_radiation_source 'SuperNova (Cu) X-ray Source'
_diffrn_radiation_type 'Cu K\a'
_diffrn_radiation_wavelength 1.5418
_diffrn_reflns_av_R_equivalents 0.0273
_diffrn_reflns_av_unetI/netI 0.0117
_diffrn_reflns_Laue_measured_fraction_full 1.000
_diffrn_reflns_Laue_measured_fraction_max 0.997
_diffrn_reflns_limit_h_max 19
_diffrn_reflns_limit_h_min -19
_diffrn_reflns_limit_k_max 21
_diffrn_reflns_limit_k_min -21
_diffrn_reflns_limit_l_max 11
_diffrn_reflns_limit_l_min -9
_diffrn_reflns_number 50246
_diffrn_reflns_point_group_measured_fraction_full 1.000
_diffrn_reflns_point_group_measured_fraction_max 0.997
_diffrn_reflns_theta_full 67.679
_diffrn_reflns_theta_max 76.485
_diffrn_reflns_theta_min 3.807
_exptl_absorpt_coefficient_mu 7.799
_exptl_absorpt_correction_T_max 1.000
_exptl_absorpt_correction_T_min 0.609
_exptl_absorpt_correction_type multi-scan
_exptl_absorpt_process_details
;
 CrysAlisPro, Agilent Technologies,
 SCALE3 ABSPACK scaling algorithm.
;
_exptl_crystal_colour purple
_exptl_crystal_density_diffrn 1.646
_exptl_crystal_density_method 'not measured'
_exptl_crystal_description prism
_exptl_crystal_F_000 1304
_exptl_crystal_size_max 0.122
_exptl_crystal_size_mid 0.053
_exptl_crystal_size_min 0.047
_refine_diff_density_max 0.363
_refine_diff_density_min -0.494
_refine_diff_density_rms 0.056
_refine_ls_extinction_method none
_refine_ls_goodness_of_fit_ref 1.291
_refine_ls_hydrogen_treatment mixed
_refine_ls_matrix_type full
_refine_ls_number_parameters 363
_refine_ls_number_reflns 5324
_refine_ls_number_restraints 0
_refine_ls_restrained_S_all 1.291
_refine_ls_R_factor_all 0.0270
_refine_ls_R_factor_gt 0.0263
_refine_ls_shift/su_max 0.001
_refine_ls_shift/su_mean 0.000
_refine_ls_structure_factor_coef Fsqd
_refine_ls_weighting_details 'w=1/[\s^2^(Fo^2^)+(0.03P)^2^+1.0P] where P=(Fo^2^+2Fc^2^)/3'
_refine_ls_weighting_scheme calc
_refine_ls_wR_factor_gt 0.0692
_refine_ls_wR_factor_ref 0.0696
_reflns_Friedel_coverage 0.000
_reflns_number_gt 5188
_reflns_number_total 5324
_reflns_threshold_expression 'I > 2\s(I)'
_cod_data_source_file c7dt03645k2.cif
_cod_data_source_block complex_3_twh13pt1
_cod_original_sg_symbol_H-M 'P 21/c'
_cod_database_code 7044592
_shelx_shelxl_version_number 2016/6
_shelx_space_group_comment
;
The symmetry employed for this shelxl refinement is uniquely defined
by the following loop, which should always be used as a source of
symmetry information in preference to the above space-group names.
They are only intended as comments.
;

loop_
_space_group_symop_operation_xyz
'x, y, z'
'-x, y+1/2, -z+1/2'
'-x, -y, -z'
'x, -y-1/2, z-1/2'

loop_
_atom_site_label
_atom_site_type_symbol
_atom_site_fract_x
_atom_site_fract_y
_atom_site_fract_z
_atom_site_U_iso_or_equiv
_atom_site_adp_type
_atom_site_occupancy
_atom_site_site_symmetry_order
_atom_site_calc_flag
_atom_site_refinement_flags_posn
_atom_site_refinement_flags_adp
Co1 Co 0.16982(2) 0.49450(2) 0.12937(2) 0.01111(7) Uani 1 1 d . .
O1 O 0.26094(6) 0.55516(6) 0.05826(11) 0.0159(2) Uani 1 1 d . .
O2 O 0.10093(6) 0.54018(6) -0.02043(11) 0.0157(2) Uani 1 1 d . .
N1 N 0.25049(8) 0.45227(7) 0.27119(14) 0.0176(3) Uani 1 1 d . .
H1N H 0.2273(12) 0.4202(11) 0.327(2) 0.017(4) Uiso 1 1 d . .
N2 N 0.14423(8) 0.57237(7) 0.27519(13) 0.0147(2) Uani 1 1 d . .
H2N H 0.1488(12) 0.6188(12) 0.239(2) 0.019(5) Uiso 1 1 d . .
N3 N 0.06840(8) 0.44145(7) 0.18319(13) 0.0140(2) Uani 1 1 d . .
H3N H 0.0309(12) 0.4569(11) 0.120(2) 0.017(4) Uiso 1 1 d . .
N4 N 0.19458(8) 0.40143(7) 0.01832(15) 0.0161(2) Uani 1 1 d . .
H4N H 0.2029(13) 0.4153(13) -0.065(2) 0.029(5) Uiso 1 1 d . .
N5 N 0.15288(8) 0.59252(7) -0.08710(14) 0.0146(2) Uani 1 1 d . .
H5N H 0.1293(13) 0.6201(12) -0.154(2) 0.026(5) Uiso 1 1 d . .
C1 C 0.28319(10) 0.51904(10) 0.35785(18) 0.0211(3) Uani 1 1 d . .
H1A H 0.320697 0.551873 0.301340 0.025 Uiso 1 1 calc R U
H1B H 0.316153 0.500333 0.443454 0.025 Uiso 1 1 calc R U
C2 C 0.20662(10) 0.56490(9) 0.40063(17) 0.0205(3) Uani 1 1 d . .
H2A H 0.179295 0.538218 0.479809 0.025 Uiso 1 1 calc R U
H2B H 0.224719 0.617141 0.433992 0.025 Uiso 1 1 calc R U
C3 C 0.05496(9) 0.55839(9) 0.31587(17) 0.0179(3) Uani 1 1 d . .
H3A H 0.014413 0.581876 0.244480 0.022 Uiso 1 1 calc R U
H3B H 0.045529 0.582053 0.409843 0.022 Uiso 1 1 calc R U
C4 C 0.04159(10) 0.47109(9) 0.32228(16) 0.0179(3) Uani 1 1 d . .
H4A H 0.076638 0.447997 0.401690 0.022 Uiso 1 1 calc R U
H4B H -0.018922 0.458715 0.335683 0.022 Uiso 1 1 calc R U
C5 C 0.07880(9) 0.35652(8) 0.16066(17) 0.0173(3) Uani 1 1 d . .
H5A H 0.023195 0.329633 0.160192 0.021 Uiso 1 1 calc R U
H5B H 0.117076 0.333612 0.236071 0.021 Uiso 1 1 calc R U
C6 C 0.11749(10) 0.35063(9) 0.01612(17) 0.0187(3) Uani 1 1 d . .
H6A H 0.133449 0.296167 -0.003230 0.022 Uiso 1 1 calc R U
H6B H 0.075863 0.367823 -0.059706 0.022 Uiso 1 1 calc R U
C7 C 0.27094(10) 0.36010(10) 0.0826(2) 0.0248(3) Uani 1 1 d . .
H7A H 0.309893 0.346395 0.006838 0.030 Uiso 1 1 calc R U
H7B H 0.252879 0.311430 0.128411 0.030 Uiso 1 1 calc R U
C8 C 0.31666(10) 0.41110(10) 0.19163(19) 0.0247(3) Uani 1 1 d . .
H8A H 0.353033 0.379234 0.257671 0.030 Uiso 1 1 calc R U
H8B H 0.353125 0.449030 0.144100 0.030 Uiso 1 1 calc R U
C9 C 0.23201(9) 0.59921(8) -0.04296(15) 0.0143(3) Uani 1 1 d . .
C10 C 0.28553(9) 0.66157(8) -0.10499(17) 0.0175(3) Uani 1 1 d . .
H10A H 0.312206 0.692138 -0.025598 0.021 Uiso 1 1 calc R U
H10B H 0.247591 0.697012 -0.161419 0.021 Uiso 1 1 calc R U
C11 C 0.35500(9) 0.63408(9) -0.19911(16) 0.0175(3) Uani 1 1 d . .
C12 C 0.36966(10) 0.55717(10) -0.22453(18) 0.0235(3) Uani 1 1 d . .
H12 H 0.335984 0.519033 -0.180727 0.028 Uiso 1 1 calc R U
C13 C 0.43420(11) 0.53340(11) -0.3151(2) 0.0311(4) Uani 1 1 d . .
H13 H 0.443578 0.479659 -0.330919 0.037 Uiso 1 1 calc R U
C14 C 0.48273(11) 0.58695(12) -0.3793(2) 0.0316(4) Uani 1 1 d . .
H14 H 0.525388 0.570263 -0.440644 0.038 Uiso 1 1 calc R U
C15 C 0.47061(10) 0.66744(11) -0.35611(18) 0.0260(4) Uani 1 1 d . .
C16 C 0.52131(11) 0.72397(14) -0.4212(2) 0.0371(5) Uani 1 1 d . .
H16 H 0.564228 0.707988 -0.482590 0.045 Uiso 1 1 calc R U
C17 C 0.50915(12) 0.80119(14) -0.3965(3) 0.0432(5) Uani 1 1 d . .
H17 H 0.543539 0.838547 -0.440933 0.052 Uiso 1 1 calc R U
C18 C 0.44613(12) 0.82565(12) -0.3059(3) 0.0390(5) Uani 1 1 d . .
H18 H 0.438265 0.879513 -0.289062 0.047 Uiso 1 1 calc R U
C19 C 0.39575(10) 0.77245(10) -0.2414(2) 0.0276(4) Uani 1 1 d . .
H19 H 0.353282 0.789985 -0.180427 0.033 Uiso 1 1 calc R U
C20 C 0.40610(9) 0.69166(10) -0.26426(17) 0.0205(3) Uani 1 1 d . .
Cl1 Cl 0.10697(2) 0.76397(2) 0.08840(3) 0.01490(8) Uani 1 1 d . .
O3 O 0.18562(7) 0.72957(7) 0.14369(12) 0.0224(2) Uani 1 1 d . .
O4 O 0.03721(8) 0.71725(8) 0.12956(14) 0.0310(3) Uani 1 1 d . .
O5 O 0.09944(8) 0.84132(6) 0.14755(12) 0.0221(2) Uani 1 1 d . .
O6 O 0.10739(9) 0.76988(7) -0.06401(12) 0.0275(3) Uani 1 1 d . .
Cl2 Cl 0.22576(3) 0.36711(2) 0.63878(4) 0.02748(10) Uani 1 1 d . .
O7 O 0.18364(12) 0.35055(9) 0.50408(15) 0.0495(4) Uani 1 1 d . .
O8 O 0.31471(12) 0.37678(12) 0.6154(2) 0.0666(5) Uani 1 1 d . .
O9 O 0.19334(12) 0.43815(8) 0.69529(16) 0.0465(4) Uani 1 1 d . .
O10 O 0.21353(13) 0.30517(8) 0.73621(15) 0.0505(4) Uani 1 1 d . .

loop_
_atom_site_aniso_label
_atom_site_aniso_U_11
_atom_site_aniso_U_22
_atom_site_aniso_U_33
_atom_site_aniso_U_23
_atom_site_aniso_U_13
_atom_site_aniso_U_12
Co1 0.01342(12) 0.00872(11) 0.01117(12) 0.00144(8) 0.00016(9) -0.00063(8)
O1 0.0154(5) 0.0149(5) 0.0174(5) 0.0038(4) 0.0008(4) -0.0004(4)
O2 0.0162(5) 0.0139(5) 0.0168(5) 0.0050(4) 0.0004(4) -0.0033(4)
N1 0.0210(6) 0.0150(6) 0.0166(6) 0.0027(5) -0.0012(5) 0.0006(5)
N2 0.0190(6) 0.0102(6) 0.0150(6) 0.0011(5) 0.0015(5) -0.0020(4)
N3 0.0162(6) 0.0113(6) 0.0146(6) 0.0019(5) 0.0009(5) -0.0008(4)
N4 0.0183(6) 0.0140(6) 0.0162(6) -0.0004(5) 0.0027(5) -0.0005(5)
N5 0.0175(6) 0.0123(6) 0.0141(6) 0.0042(5) 0.0023(5) -0.0002(4)
C1 0.0226(8) 0.0206(7) 0.0194(8) -0.0001(6) -0.0056(6) -0.0018(6)
C2 0.0257(8) 0.0187(7) 0.0169(7) -0.0028(6) -0.0021(6) -0.0022(6)
C3 0.0197(7) 0.0143(7) 0.0202(8) -0.0009(6) 0.0061(6) -0.0010(5)
C4 0.0218(7) 0.0153(7) 0.0171(7) -0.0003(6) 0.0056(6) -0.0035(6)
C5 0.0194(7) 0.0104(7) 0.0221(8) -0.0003(5) 0.0014(6) -0.0023(5)
C6 0.0208(7) 0.0146(7) 0.0207(8) -0.0036(6) 0.0008(6) -0.0036(6)
C7 0.0200(7) 0.0200(8) 0.0344(9) -0.0048(7) 0.0001(7) 0.0059(6)
C8 0.0202(7) 0.0234(8) 0.0300(9) 0.0003(7) -0.0021(6) 0.0064(6)
C9 0.0178(7) 0.0109(6) 0.0146(7) -0.0004(5) 0.0036(5) 0.0019(5)
C10 0.0183(7) 0.0132(7) 0.0216(8) 0.0029(6) 0.0061(6) 0.0008(5)
C11 0.0152(6) 0.0227(8) 0.0146(7) 0.0005(6) 0.0008(5) 0.0017(6)
C12 0.0223(7) 0.0230(8) 0.0256(8) -0.0045(6) 0.0035(6) 0.0007(6)
C13 0.0265(8) 0.0324(10) 0.0346(10) -0.0142(8) 0.0034(7) 0.0048(7)
C14 0.0198(8) 0.0488(11) 0.0267(9) -0.0136(8) 0.0056(7) 0.0032(7)
C15 0.0151(7) 0.0420(10) 0.0210(8) -0.0004(7) 0.0017(6) -0.0003(7)
C16 0.0191(8) 0.0596(13) 0.0336(10) 0.0065(9) 0.0108(7) -0.0029(8)
C17 0.0246(9) 0.0508(13) 0.0552(14) 0.0199(11) 0.0139(9) -0.0077(9)
C18 0.0267(9) 0.0308(10) 0.0604(14) 0.0153(9) 0.0104(9) -0.0021(7)
C19 0.0187(7) 0.0270(9) 0.0378(10) 0.0078(7) 0.0084(7) 0.0009(6)
C20 0.0138(7) 0.0291(8) 0.0186(8) 0.0034(6) 0.0007(6) 0.0006(6)
Cl1 0.02191(17) 0.00989(15) 0.01288(17) -0.00078(11) 0.00064(12) 0.00036(11)
O3 0.0236(5) 0.0211(6) 0.0224(6) -0.0027(4) 0.0001(4) 0.0067(4)
O4 0.0284(6) 0.0311(7) 0.0333(7) 0.0027(5) -0.0012(5) -0.0150(5)
O5 0.0363(6) 0.0121(5) 0.0179(6) -0.0039(4) 0.0007(5) 0.0057(4)
O6 0.0510(8) 0.0191(6) 0.0125(6) -0.0005(4) 0.0012(5) 0.0066(5)
Cl2 0.0479(2) 0.01674(18) 0.01776(19) -0.00041(13) 0.00112(16) -0.00013(16)
O7 0.0872(12) 0.0354(8) 0.0243(7) 0.0022(6) -0.0128(7) -0.0148(8)
O8 0.0456(10) 0.0648(12) 0.0898(15) -0.0015(11) 0.0070(9) -0.0018(9)
O9 0.0840(12) 0.0200(7) 0.0366(8) -0.0016(6) 0.0153(8) 0.0083(7)
O10 0.1068(14) 0.0214(7) 0.0243(7) 0.0060(5) 0.0128(8) 0.0052(8)

loop_
_atom_type_symbol
_atom_type_description
_atom_type_scat_dispersion_real
_atom_type_scat_dispersion_imag
_atom_type_scat_source
C C 0.0181 0.0091 'International Tables Vol C Tables 4.2.6.8 and 6.1.1.4'
H H 0.0000 0.0000 'International Tables Vol C Tables 4.2.6.8 and 6.1.1.4'
N N 0.0311 0.0180 'International Tables Vol C Tables 4.2.6.8 and 6.1.1.4'
O O 0.0492 0.0322 'International Tables Vol C Tables 4.2.6.8 and 6.1.1.4'
Cl Cl 0.3639 0.7018 'International Tables Vol C Tables 4.2.6.8 and 6.1.1.4'
Co Co -2.3653 3.6143 'International Tables Vol C Tables 4.2.6.8 and 6.1.1.4'

loop_
_geom_angle_atom_site_label_1
_geom_angle_atom_site_label_2
_geom_angle_atom_site_label_3
_geom_angle
O2 Co1 O1 85.79(4)
O2 Co1 N3 86.57(5)
O1 Co1 N3 172.27(5)
O2 Co1 N1 173.75(5)
O1 Co1 N1 88.13(5)
N3 Co1 N1 99.53(6)
O2 Co1 N4 93.72(5)
O1 Co1 N4 95.09(5)
N3 Co1 N4 86.58(5)
N1 Co1 N4 85.35(6)
O2 Co1 N2 96.00(5)
O1 Co1 N2 93.01(5)
N3 Co1 N2 86.61(5)
N1 Co1 N2 85.78(5)
N4 Co1 N2 167.77(6)
C9 O1 Co1 109.57(9)
N5 O2 Co1 105.96(8)
C1 N1 C8 114.25(13)
C1 N1 Co1 106.55(9)
C8 N1 Co1 106.52(10)
C1 N1 H1N 108.2(13)
C8 N1 H1N 109.1(13)
Co1 N1 H1N 112.2(13)
C3 N2 C2 111.91(12)
C3 N2 Co1 107.10(9)
C2 N2 Co1 109.81(9)
C3 N2 H2N 110.1(12)
C2 N2 H2N 108.9(13)
Co1 N2 H2N 109.0(13)
C4 N3 C5 120.11(12)
C4 N3 Co1 110.00(9)
C5 N3 Co1 109.30(9)
C4 N3 H3N 106.7(13)
C5 N3 H3N 106.4(13)
Co1 N3 H3N 102.8(13)
C6 N4 C7 111.25(12)
C6 N4 Co1 107.67(9)
C7 N4 Co1 110.45(10)
C6 N4 H4N 108.5(15)
C7 N4 H4N 110.8(15)
Co1 N4 H4N 108.1(15)
C9 N5 O2 119.38(12)
C9 N5 H5N 124.0(14)
O2 N5 H5N 116.6(14)
N1 C1 C2 106.86(12)
N1 C1 H1A 110.3
C2 C1 H1A 110.3
N1 C1 H1B 110.3
C2 C1 H1B 110.3
H1A C1 H1B 108.6
N2 C2 C1 109.62(12)
N2 C2 H2A 109.7
C1 C2 H2A 109.7
N2 C2 H2B 109.7
C1 C2 H2B 109.7
H2A C2 H2B 108.2
N2 C3 C4 107.67(12)
N2 C3 H3A 110.2
C4 C3 H3A 110.2
N2 C3 H3B 110.2
C4 C3 H3B 110.2
H3A C3 H3B 108.5
N3 C4 C3 105.06(12)
N3 C4 H4A 110.7
C3 C4 H4A 110.7
N3 C4 H4B 110.7
C3 C4 H4B 110.7
H4A C4 H4B 108.8
N3 C5 C6 104.15(12)
N3 C5 H5A 110.9
C6 C5 H5A 110.9
N3 C5 H5B 110.9
C6 C5 H5B 110.9
H5A C5 H5B 108.9
N4 C6 C5 107.97(12)
N4 C6 H6A 110.1
C5 C6 H6A 110.1
N4 C6 H6B 110.1
C5 C6 H6B 110.1
H6A C6 H6B 108.4
N4 C7 C8 110.20(13)
N4 C7 H7A 109.6
C8 C7 H7A 109.6
N4 C7 H7B 109.6
C8 C7 H7B 109.6
H7A C7 H7B 108.1
N1 C8 C7 107.21(13)
N1 C8 H8A 110.3
C7 C8 H8A 110.3
N1 C8 H8B 110.3
C7 C8 H8B 110.3
H8A C8 H8B 108.5
O1 C9 N5 119.03(13)
O1 C9 C10 121.69(13)
N5 C9 C10 119.16(13)
C9 C10 C11 115.96(12)
C9 C10 H10A 108.3
C11 C10 H10A 108.3
C9 C10 H10B 108.3
C11 C10 H10B 108.3
H10A C10 H10B 107.4
C12 C11 C20 119.54(14)
C12 C11 C10 122.49(14)
C20 C11 C10 117.97(14)
C11 C12 C13 121.11(16)
C11 C12 H12 119.4
C13 C12 H12 119.4
C14 C13 C12 120.39(17)
C14 C13 H13 119.8
C12 C13 H13 119.8
C13 C14 C15 120.88(16)
C13 C14 H14 119.6
C15 C14 H14 119.6
C16 C15 C14 121.55(17)
C16 C15 C20 119.51(17)
C14 C15 C20 118.95(16)
C17 C16 C15 120.67(18)
C17 C16 H16 119.7
C15 C16 H16 119.7
C16 C17 C18 120.30(18)
C16 C17 H17 119.8
C18 C17 H17 119.8
C19 C18 C17 120.6(2)
C19 C18 H18 119.7
C17 C18 H18 119.7
C18 C19 C20 121.00(17)
C18 C19 H19 119.5
C20 C19 H19 119.5
C19 C20 C15 117.96(15)
C19 C20 C11 122.91(14)
C15 C20 C11 119.13(15)
O4 Cl1 O6 110.48(8)
O4 Cl1 O3 109.13(7)
O6 Cl1 O3 110.04(7)
O4 Cl1 O5 109.59(8)
O6 Cl1 O5 108.75(7)
O3 Cl1 O5 108.83(7)
O10 Cl2 O7 110.39(10)
O10 Cl2 O9 109.80(9)
O7 Cl2 O9 109.82(10)
O10 Cl2 O8 110.34(12)
O7 Cl2 O8 107.56(12)
O9 Cl2 O8 108.89(11)

loop_
_geom_bond_atom_site_label_1
_geom_bond_atom_site_label_2
_geom_bond_distance
Co1 O2 1.9054(10)
Co1 O1 1.9200(10)
Co1 N3 1.9277(12)
Co1 N1 1.9379(13)
Co1 N4 1.9616(13)
Co1 N2 1.9723(12)
O1 C9 1.2829(18)
O2 N5 1.3865(15)
N1 C1 1.487(2)
N1 C8 1.490(2)
N1 H1N 0.85(2)
N2 C3 1.4934(18)
N2 C2 1.5033(19)
N2 H2N 0.87(2)
N3 C4 1.4830(19)
N3 C5 1.4878(18)
N3 H3N 0.86(2)
N4 C6 1.4953(18)
N4 C7 1.499(2)
N4 H4N 0.83(2)
N5 C9 1.2991(19)
N5 H5N 0.86(2)
C1 C2 1.511(2)
C1 H1A 0.9900
C1 H1B 0.9900
C2 H2A 0.9900
C2 H2B 0.9900
C3 C4 1.520(2)
C3 H3A 0.9900
C3 H3B 0.9900
C4 H4A 0.9900
C4 H4B 0.9900
C5 C6 1.518(2)
C5 H5A 0.9900
C5 H5B 0.9900
C6 H6A 0.9900
C6 H6B 0.9900
C7 C8 1.506(2)
C7 H7A 0.9900
C7 H7B 0.9900
C8 H8A 0.9900
C8 H8B 0.9900
C9 C10 1.4997(19)
C10 C11 1.515(2)
C10 H10A 0.9900
C10 H10B 0.9900
C11 C12 1.367(2)
C11 C20 1.432(2)
C12 C13 1.416(2)
C12 H12 0.9500
C13 C14 1.357(3)
C13 H13 0.9500
C14 C15 1.417(3)
C14 H14 0.9500
C15 C16 1.416(3)
C15 C20 1.426(2)
C16 C17 1.365(3)
C16 H16 0.9500
C17 C18 1.403(3)
C17 H17 0.9500
C18 C19 1.372(2)
C18 H18 0.9500
C19 C20 1.418(2)
C19 H19 0.9500
Cl1 O4 1.4295(12)
Cl1 O6 1.4359(12)
Cl1 O3 1.4464(11)
Cl1 O5 1.4504(11)
Cl2 O10 1.4247(14)
Cl2 O7 1.4293(15)
Cl2 O9 1.4368(14)
Cl2 O8 1.4375(19)

loop_
_geom_hbond_atom_site_label_D
_geom_hbond_atom_site_label_H
_geom_hbond_atom_site_label_A
_geom_hbond_distance_DH
_geom_hbond_distance_HA
_geom_hbond_distance_DA
_geom_hbond_angle_DHA
_geom_hbond_site_symmetry_A
N1 H1N O7 0.85(2) 2.19(2) 3.030(2) 168.0(18) .
N2 H2N Cl1 0.87(2) 2.93(2) 3.7698(13) 161.6(16) .
N2 H2N O3 0.87(2) 2.20(2) 3.0586(17) 169.2(17) .
N2 H2N O4 0.87(2) 2.61(2) 3.2733(18) 132.9(15) .
N3 H3N O2 0.86(2) 2.24(2) 3.0258(16) 152.7(17) 3_565
N4 H4N Cl2 0.83(2) 2.94(2) 3.6706(14) 147.0(19) 1_554
N4 H4N O9 0.83(2) 2.28(2) 3.099(2) 166(2) 1_554
N5 H5N O5 0.86(2) 2.01(2) 2.8321(17) 159.3(19) 4_575
C2 H2A O9 0.99 2.66 3.539(2) 148.1 .
C3 H3A O4 0.99 2.60 3.253(2) 123.4 .
C4 H4A O7 0.99 2.53 3.444(2) 152.7 .
C4 H4B O5 0.99 2.40 3.1722(18) 134.9 2_545
C6 H6A O7 0.99 2.65 3.621(2) 167.8 4_565
C6 H6B O4 0.99 2.37 2.9753(19) 118.4 3_565
C7 H7B O10 0.99 2.35 3.335(2) 178.6 4_565
C10 H10B O3 0.99 2.39 3.3481(19) 161.5 4_575

loop_
_geom_torsion_atom_site_label_1
_geom_torsion_atom_site_label_2
_geom_torsion_atom_site_label_3
_geom_torsion_atom_site_label_4
_geom_torsion
Co1 O2 N5 C9 1.66(15)
C8 N1 C1 C2 166.44(13)
Co1 N1 C1 C2 49.10(14)
C3 N2 C2 C1 136.19(13)
Co1 N2 C2 C1 17.39(14)
N1 C1 C2 N2 -43.23(16)
C2 N2 C3 C4 -80.73(14)
Co1 N2 C3 C4 39.66(13)
C5 N3 C4 C3 169.01(12)
Co1 N3 C4 C3 40.87(13)
N2 C3 C4 N3 -52.53(15)
C4 N3 C5 C6 -172.63(12)
Co1 N3 C5 C6 -44.17(13)
C7 N4 C6 C5 84.02(15)
Co1 N4 C6 C5 -37.14(14)
N3 C5 C6 N4 52.79(15)
C6 N4 C7 C8 -132.11(14)
Co1 N4 C7 C8 -12.59(17)
C1 N1 C8 C7 -165.65(13)
Co1 N1 C8 C7 -48.29(15)
N4 C7 C8 N1 39.46(18)
Co1 O1 C9 N5 -5.10(16)
Co1 O1 C9 C10 170.88(11)
O2 N5 C9 O1 2.4(2)
O2 N5 C9 C10 -173.68(12)
O1 C9 C10 C11 73.08(18)
N5 C9 C10 C11 -110.94(16)
C9 C10 C11 C12 -1.2(2)
C9 C10 C11 C20 178.14(13)
C20 C11 C12 C13 -0.4(2)
C10 C11 C12 C13 178.90(15)
C11 C12 C13 C14 -0.4(3)
C12 C13 C14 C15 0.7(3)
C13 C14 C15 C16 179.33(18)
C13 C14 C15 C20 -0.3(3)
C14 C15 C16 C17 -179.43(19)
C20 C15 C16 C17 0.2(3)
C15 C16 C17 C18 0.1(3)
C16 C17 C18 C19 -0.2(3)
C17 C18 C19 C20 0.1(3)
C18 C19 C20 C15 0.2(3)
C18 C19 C20 C11 179.97(17)
C16 C15 C20 C19 -0.3(2)
C14 C15 C20 C19 179.31(16)
C16 C15 C20 C11 179.89(15)
C14 C15 C20 C11 -0.5(2)
C12 C11 C20 C19 -178.96(16)
C10 C11 C20 C19 1.7(2)
C12 C11 C20 C15 0.9(2)
C10 C11 C20 C15 -178.51(14)
